data_4515127
loop_
_publ_author_name
'Tighadouini, Said'
'Radi, Smaail'
'Ferbinteanu, Marilena'
'Garcia, Yann'

_publ_section_title
;
 Highly Selective Removal of Pb(II) by a Pyridylpyrazole-\b-ketoenol
 Receptor Covalently Bonded onto the Silica Surface.
;
_journal_issue 2
_journal_name_full 'ACS omega'
_journal_page_first 3954
_journal_page_last 3964
_journal_paper_doi 10.1021/acsomega.8b03642
_journal_volume 4
_journal_year 2019
_chemical_formula_moiety 'C13 H13 N3 O2'
_chemical_formula_sum 'C13 H13 N3 O2'
_chemical_formula_weight 243.26
_space_group_crystal_system triclinic
_space_group_IT_number 2
_space_group_name_Hall '-P 1'
_space_group_name_H-M_alt 'P -1'
_symmetry_space_group_name_Hall '-P 1'
_symmetry_space_group_name_H-M 'P -1'
_atom_sites_solution_hydrogens geom
_atom_sites_solution_primary direct
_atom_sites_solution_secondary difmap
_cell_angle_alpha 93.316(19)
_cell_angle_beta 100.23(2)
_cell_angle_gamma 91.98(2)
_cell_formula_units_Z 2
_cell_length_a 7.488(4)
_cell_length_b 8.724(4)
_cell_length_c 9.661(4)
_cell_measurement_reflns_used 1487
_cell_measurement_temperature 293
_cell_measurement_theta_max 27.40
_cell_measurement_theta_min 2.10
_cell_volume 619.4(5)
_computing_cell_refinement 'CrystalClear-SM Expert 2.0 r8'
_computing_data_collection 'CrystalClear-SM Expert 2.0 r8 (Rigaku, 2011)'
_computing_data_reduction 'CrystalClear-SM Expert 2.0 r8'
_computing_molecular_graphics 'CrystalStructure 4.2'
_computing_publication_material 'CrystalStructure 4.2 (Rigaku, 2015)'
_computing_structure_refinement 'SHELXL97 (Sheldrick, 2008)'
_computing_structure_solution 'SHELXS97 (Sheldrick, 2008)'
_diffrn_ambient_temperature 293
_diffrn_detector_area_resol_mean 10.000
_diffrn_measured_fraction_theta_full 0.950
_diffrn_measured_fraction_theta_max 0.950
_diffrn_measurement_device_type 'Rigaku R-AXIS RAPID II'
_diffrn_measurement_method \w
_diffrn_radiation_type 'Mo K\a'
_diffrn_radiation_wavelength 0.71075
_diffrn_reflns_av_R_equivalents 0.0408
_diffrn_reflns_Laue_measured_fraction_full 0.000
_diffrn_reflns_Laue_measured_fraction_max 0.000
_diffrn_reflns_limit_h_max 9
_diffrn_reflns_limit_h_min -9
_diffrn_reflns_limit_k_max 11
_diffrn_reflns_limit_k_min -11
_diffrn_reflns_limit_l_max 12
_diffrn_reflns_limit_l_min -12
_diffrn_reflns_number 6350
_diffrn_reflns_point_group_measured_fraction_full 0.000
_diffrn_reflns_point_group_measured_fraction_max 0.000
_diffrn_reflns_theta_full 27.480
_diffrn_reflns_theta_max 27.480
_diffrn_reflns_theta_min 2.341
_diffrn_standards_number 0
_exptl_absorpt_coefficient_mu 0.091
_exptl_absorpt_correction_type none
_exptl_crystal_colour colorless
_exptl_crystal_density_diffrn 1.304
_exptl_crystal_density_method 'not measured'
_exptl_crystal_description plate
_exptl_crystal_F_000 256.00
_exptl_crystal_size_max 0.400
_exptl_crystal_size_mid 0.200
_exptl_crystal_size_min 0.100
_refine_diff_density_max 0.19
_refine_diff_density_min -0.19
_refine_ls_extinction_method none
_refine_ls_goodness_of_fit_ref 1.114
_refine_ls_hydrogen_treatment constr
_refine_ls_number_parameters 163
_refine_ls_number_reflns 2706
_refine_ls_number_restraints 0
_refine_ls_R_factor_all 0.1045
_refine_ls_R_factor_gt 0.0758
_refine_ls_shift/su_max 0.000
_refine_ls_structure_factor_coef Fsqd
_refine_ls_weighting_details 'w = 1/[\s^2^(Fo^2^)+(0.0997P)^2^+0.1392P] where P=(Fo^2^+2Fc^2^)/3'
_refine_ls_weighting_scheme calc
_refine_ls_wR_factor_gt 0.2164
_refine_ls_wR_factor_ref 0.2442
_reflns_number_gt 1824
_reflns_number_total 2706
_reflns_threshold_expression F^2^>2.0\s(F^2^)
_cod_data_source_file ao8b03642_si_002.cif
_cod_data_source_block L1
_cod_database_code 4515127

loop_
_space_group_symop_id
_space_group_symop_operation_xyz
1 +X,+Y,+Z
2 -X,-Y,-Z

loop_
_atom_site_label
_atom_site_type_symbol
_atom_site_fract_x
_atom_site_fract_y
_atom_site_fract_z
_atom_site_U_iso_or_equiv
_atom_site_adp_type
_atom_site_occupancy
_atom_site_symmetry_multiplicity
_atom_site_calc_flag
_atom_site_refinement_flags
O1 O 0.0256(3) 0.8366(3) 0.5050(2) 0.0880(7) Uani 1 1 d .
H1 H 0.0077 0.8907 0.5731 0.106 Uiso 1 1 calc R
O2 O 0.0747(3) 0.9422(2) 0.7607(2) 0.0868(7) Uani 1 1 d .
N1 N 0.2593(4) 0.4919(3) 0.4795(3) 0.0763(7) Uani 1 1 d .
N2 N 0.4135(3) 0.7362(3) 0.9698(2) 0.0702(6) Uani 1 1 d .
N3 N 0.4791(4) 0.7717(3) 1.1077(2) 0.0738(7) Uani 1 1 d .
C1 C 0.2974(5) 0.3929(4) 0.3798(4) 0.0927(10) Uani 1 1 d .
H1A H 0.3589 0.3061 0.4082 0.111 Uiso 1 1 calc R
C2 C 0.2515(6) 0.4108(6) 0.2367(4) 0.1040(12) Uani 1 1 d .
H2 H 0.2819 0.3388 0.1710 0.125 Uiso 1 1 calc R
C3 C 0.1602(5) 0.5374(5) 0.1953(4) 0.0980(11) Uani 1 1 d .
H3 H 0.1278 0.5537 0.1000 0.118 Uiso 1 1 calc R
C4 C 0.1160(4) 0.6416(4) 0.2959(3) 0.0800(9) Uani 1 1 d .
H4 H 0.0517 0.7277 0.2692 0.096 Uiso 1 1 calc R
C5 C 0.1690(4) 0.6156(3) 0.4370(3) 0.0640(7) Uani 1 1 d .
C6 C 0.1336(4) 0.7273(3) 0.5487(3) 0.0643(7) Uani 1 1 d .
C7 C 0.2127(4) 0.7207(3) 0.6879(3) 0.0646(7) Uani 1 1 d .
H7 H 0.2866 0.6401 0.7148 0.078 Uiso 1 1 calc R
C8 C 0.1833(4) 0.8350(3) 0.7913(3) 0.0658(7) Uani 1 1 d .
C9 C 0.2824(4) 0.8352(3) 0.9356(3) 0.0643(7) Uani 1 1 d .
C10 C 0.2640(4) 0.9326(3) 1.0529(3) 0.0729(8) Uani 1 1 d .
H10 H 0.1819 1.0097 1.0560 0.087 Uiso 1 1 calc R
C11 C 0.3917(4) 0.8903(3) 1.1609(3) 0.0723(8) Uani 1 1 d .
C12 C 0.4400(6) 0.9480(4) 1.3125(3) 0.0962(11) Uani 1 1 d .
H12A H 0.4542 0.8623 1.3709 0.115 Uiso 1 1 calc R
H12B H 0.3449 1.0097 1.3367 0.115 Uiso 1 1 calc R
H12C H 0.5517 1.0090 1.3271 0.115 Uiso 1 1 calc R
C13 C 0.6278(6) 0.6891(5) 1.1780(4) 0.1053(12) Uani 1 1 d .
H13A H 0.6449 0.5997 1.1199 0.126 Uiso 1 1 calc R
H13B H 0.6014 0.6582 1.2662 0.126 Uiso 1 1 calc R
H13C H 0.7365 0.7542 1.1948 0.126 Uiso 1 1 calc R

loop_
_atom_site_aniso_label
_atom_site_aniso_U_11
_atom_site_aniso_U_22
_atom_site_aniso_U_33
_atom_site_aniso_U_23
_atom_site_aniso_U_13
_atom_site_aniso_U_12
O1 0.1083(17) 0.0803(14) 0.0745(13) 0.0121(10) 0.0065(11) 0.0331(13)
O2 0.1054(16) 0.0766(14) 0.0803(13) 0.0041(10) 0.0152(11) 0.0380(12)
N1 0.0884(17) 0.0727(15) 0.0703(14) -0.0011(11) 0.0207(12) 0.0143(13)
N2 0.0823(16) 0.0692(14) 0.0599(12) -0.0014(10) 0.0147(11) 0.0132(12)
N3 0.0829(16) 0.0735(15) 0.0634(13) 0.0022(10) 0.0091(11) 0.0069(13)
C1 0.105(3) 0.090(2) 0.085(2) -0.0133(17) 0.0289(18) 0.003(2)
C2 0.107(3) 0.121(3) 0.084(2) -0.032(2) 0.033(2) -0.013(2)
C3 0.099(3) 0.122(3) 0.0691(19) -0.0088(19) 0.0149(17) -0.018(2)
C4 0.0763(18) 0.097(2) 0.0635(16) 0.0058(14) 0.0064(13) -0.0083(17)
C5 0.0615(15) 0.0671(16) 0.0634(14) 0.0041(11) 0.0123(11) -0.0022(13)
C6 0.0655(16) 0.0615(15) 0.0670(15) 0.0130(11) 0.0113(12) 0.0078(12)
C7 0.0729(16) 0.0563(15) 0.0658(15) 0.0051(11) 0.0135(12) 0.0120(13)
C8 0.0723(16) 0.0612(15) 0.0662(15) 0.0088(11) 0.0156(12) 0.0134(13)
C9 0.0731(16) 0.0570(14) 0.0665(15) 0.0033(11) 0.0219(12) 0.0106(13)
C10 0.0847(19) 0.0637(17) 0.0736(17) -0.0055(12) 0.0247(15) 0.0121(15)
C11 0.088(2) 0.0634(16) 0.0674(16) -0.0072(12) 0.0247(14) -0.0048(14)
C12 0.117(3) 0.095(2) 0.0750(19) -0.0168(16) 0.0228(18) -0.016(2)
C13 0.108(3) 0.111(3) 0.088(2) 0.0060(19) -0.009(2) 0.024(2)

loop_
_atom_type_symbol
_atom_type_description
_atom_type_scat_dispersion_real
_atom_type_scat_dispersion_imag
_atom_type_scat_source
C C 0.0033 0.0016
;
International Tables for Crystallography
(Vol. C, Tables 4.2.6.8 and 6.1.1.4)
;
H H 0.0000 0.0000
;
International Tables for Crystallography
(Vol. C, Table 6.1.1.4)
;
N N 0.0061 0.0033
;
International Tables for Crystallography
(Vol. C, Tables 4.2.6.8 and 6.1.1.4)
;
O O 0.0106 0.0060
;
International Tables for Crystallography
(Vol. C, Tables 4.2.6.8 and 6.1.1.4)
;

loop_
_geom_angle_atom_site_label_1
_geom_angle_atom_site_label_2
_geom_angle_atom_site_label_3
_geom_angle
C6 O1 H1 109.5
C1 N1 C5 117.2(3)
C9 N2 N3 104.7(2)
N2 N3 C11 112.1(2)
N2 N3 C13 119.3(3)
C11 N3 C13 128.5(3)
N1 C1 C2 124.3(4)
N1 C1 H1A 117.9
C2 C1 H1A 117.9
C3 C2 C1 117.8(3)
C3 C2 H2 121.1
C1 C2 H2 121.1
C2 C3 C4 119.6(3)
C2 C3 H3 120.2
C4 C3 H3 120.2
C3 C4 C5 118.9(3)
C3 C4 H4 120.6
C5 C4 H4 120.6
N1 C5 C4 122.3(3)
N1 C5 C6 116.6(2)
C4 C5 C6 121.0(3)
O1 C6 C7 122.2(3)
O1 C6 C5 115.2(2)
C7 C6 C5 122.6(2)
C6 C7 C8 121.0(2)
C6 C7 H7 119.5
C8 C7 H7 119.5
O2 C8 C7 121.6(3)
O2 C8 C9 118.0(2)
C7 C8 C9 120.4(2)
N2 C9 C10 111.0(2)
N2 C9 C8 120.5(2)
C10 C9 C8 128.4(3)
C11 C10 C9 105.6(2)
C11 C10 H10 127.2
C9 C10 H10 127.2
C10 C11 N3 106.6(2)
C10 C11 C12 131.9(3)
N3 C11 C12 121.5(3)
C11 C12 H12A 109.5
C11 C12 H12B 109.5
H12A C12 H12B 109.5
C11 C12 H12C 109.5
H12A C12 H12C 109.5
H12B C12 H12C 109.5
N3 C13 H13A 109.5
N3 C13 H13B 109.5
H13A C13 H13B 109.5
N3 C13 H13C 109.5
H13A C13 H13C 109.5
H13B C13 H13C 109.5

loop_
_geom_bond_atom_site_label_1
_geom_bond_atom_site_label_2
_geom_bond_distance
O1 C6 1.312(3)
O1 H1 0.8200
O2 C8 1.274(3)
N1 C1 1.332(4)
N1 C5 1.339(4)
N2 C9 1.340(3)
N2 N3 1.349(3)
N3 C11 1.367(4)
N3 C13 1.436(4)
C1 C2 1.383(6)
C1 H1A 0.9300
C2 C3 1.361(6)
C2 H2 0.9300
C3 C4 1.383(5)
C3 H3 0.9300
C4 C5 1.385(4)
C4 H4 0.9300
C5 C6 1.477(4)
C6 C7 1.375(4)
C7 C8 1.421(4)
C7 H7 0.9300
C8 C9 1.458(4)
C9 C10 1.406(4)
C10 C11 1.362(4)
C10 H10 0.9300
C11 C12 1.498(4)
C12 H12A 0.9600
C12 H12B 0.9600
C12 H12C 0.9600
C13 H13A 0.9600
C13 H13B 0.9600
C13 H13C 0.9600

loop_
_geom_hbond_atom_site_label_D
_geom_hbond_atom_site_label_H
_geom_hbond_atom_site_label_A
_geom_hbond_site_symmetry_A
_geom_hbond_distance_DA
_geom_hbond_distance_DH
_geom_hbond_distance_HA
_geom_hbond_angle_DHA
_geom_hbond_publ_flag
O1 H1 O1 2_576 2.894(3) 0.820 2.544 107.2 no
O1 H1 O2 . 2.545(3) 0.820 1.818 146.8 no

loop_
_geom_torsion_atom_site_label_1
_geom_torsion_atom_site_label_2
_geom_torsion_atom_site_label_3
_geom_torsion_atom_site_label_4
_geom_torsion
C9 N2 N3 C11 0.2(3)
C9 N2 N3 C13 -178.0(3)
C5 N1 C1 C2 0.7(5)
N1 C1 C2 C3 -0.5(6)
C1 C2 C3 C4 -0.5(6)
C2 C3 C4 C5 1.2(5)
C1 N1 C5 C4 0.1(4)
C1 N1 C5 C6 -177.8(3)
C3 C4 C5 N1 -1.0(5)
C3 C4 C5 C6 176.8(3)
N1 C5 C6 O1 -171.7(2)
C4 C5 C6 O1 10.4(4)
N1 C5 C6 C7 10.4(4)
C4 C5 C6 C7 -167.6(3)
O1 C6 C7 C8 -1.3(4)
C5 C6 C7 C8 176.5(2)
C6 C7 C8 O2 4.3(4)
C6 C7 C8 C9 -173.7(2)
N3 N2 C9 C10 -0.6(3)
N3 N2 C9 C8 177.9(2)
O2 C8 C9 N2 -172.2(3)
C7 C8 C9 N2 5.8(4)
O2 C8 C9 C10 5.9(5)
C7 C8 C9 C10 -176.0(3)
N2 C9 C10 C11 0.8(3)
C8 C9 C10 C11 -177.6(3)
C9 C10 C11 N3 -0.6(3)
C9 C10 C11 C12 -179.3(3)
N2 N3 C11 C10 0.2(3)
C13 N3 C11 C10 178.3(3)
N2 N3 C11 C12 179.1(3)
C13 N3 C11 C12 -2.8(5)
